data_4309431
loop_
_publ_author_name
'Sounak Sarkar'
'Biprajit Sarkar'
'Nripen Chanda'
'Sanjib Kar'
'Shaikh M. Mobin'
'Jan Fiedler'
'Wolfgang Kaim'
'Goutam Kumar Lahiri'

_publ_section_title
;
Complex Series [Ru(tpy)(dpk)(X)]n+ (tpy = 2,2':6',2''-Terpyridine;
dpk = 2,2'-Dipyridyl Ketone; X = Cl-, CH3CN, NO2-, NO+, NO., NO-):
Substitution and Electron Transfer, Structure, and Spectroscopy
;
_journal_name_full 'Inorganic Chemistry'
_journal_page_first 6092
_journal_page_last 6099
_journal_paper_doi 10.1021/ic050533e
_journal_volume 44
_journal_year 2005
_chemical_formula_sum 'C30 H25 Cl3 N8 O14 Ru'
_chemical_formula_weight 929.00
_chemical_name_systematic
; 
 ? 
;
_space_group_IT_number 14
_symmetry_cell_setting monoclinic
_symmetry_space_group_name_Hall '-P 2ybc'
_symmetry_space_group_name_H-M 'P 1 21/c 1'
_atom_sites_solution_hydrogens geom
_atom_sites_solution_primary direct
_atom_sites_solution_secondary difmap
_audit_creation_method SHELXL-97
_cell_angle_alpha 90.00
_cell_angle_beta 97.00(4)
_cell_angle_gamma 90.00
_cell_formula_units_Z 4
_cell_length_a 12.944(8)
_cell_length_b 17.396(3)
_cell_length_c 16.5140(10)
_cell_measurement_reflns_used 25
_cell_measurement_temperature 293(2)
_cell_measurement_theta_max 14.1100
_cell_measurement_theta_min 11.4100
_cell_volume 3691(2)
_computing_cell_refinement 'Argus (Nonius, MACH3 software)'
_computing_data_collection 'Argus (Nonius, MACH3 software)'
_computing_data_reduction 'Maxus (Nonius software)'
_computing_molecular_graphics Ortep
_computing_publication_material Shelx97
_computing_structure_refinement 'SHELXL-97 (Sheldrick, 1997)'
_computing_structure_solution 'SHELXS-97 (Sheldrick, 1990)'
_diffrn_ambient_temperature 293(2)
_diffrn_measured_fraction_theta_full 0.957
_diffrn_measured_fraction_theta_max 0.957
_diffrn_measurement_device_type 'Nonius MACH3'
_diffrn_measurement_method \w/q-scan
_diffrn_radiation_monochromator graphite
_diffrn_radiation_source 'fine-focus sealed tube'
_diffrn_radiation_type MoK\a
_diffrn_radiation_wavelength 0.71073
_diffrn_reflns_av_R_equivalents 0.1065
_diffrn_reflns_av_sigmaI/netI 0.3185
_diffrn_reflns_limit_h_max 15
_diffrn_reflns_limit_h_min -15
_diffrn_reflns_limit_k_max 20
_diffrn_reflns_limit_k_min 0
_diffrn_reflns_limit_l_max 19
_diffrn_reflns_limit_l_min 0
_diffrn_reflns_number 6668
_diffrn_reflns_theta_full 24.95
_diffrn_reflns_theta_max 24.95
_diffrn_reflns_theta_min 1.58
_diffrn_standards_decay_% <3%
_diffrn_standards_interval_time 3600
_diffrn_standards_number 3
_exptl_absorpt_coefficient_mu 0.720
_exptl_absorpt_correction_T_max 0.8405
_exptl_absorpt_correction_T_min 0.7866
_exptl_absorpt_correction_type psi-scan
_exptl_crystal_colour Orange
_exptl_crystal_density_diffrn 1.672
_exptl_crystal_density_method 'not measured'
_exptl_crystal_description Block
_exptl_crystal_F_000 1872
_exptl_crystal_size_max 0.35
_exptl_crystal_size_mid 0.30
_exptl_crystal_size_min 0.25
_refine_diff_density_max 0.525
_refine_diff_density_min -0.619
_refine_diff_density_rms 0.096
_refine_ls_extinction_method none
_refine_ls_goodness_of_fit_ref 0.909
_refine_ls_hydrogen_treatment mixed
_refine_ls_matrix_type full
_refine_ls_number_parameters 507
_refine_ls_number_reflns 6424
_refine_ls_number_restraints 0
_refine_ls_restrained_S_all 0.909
_refine_ls_R_factor_all 0.2908
_refine_ls_R_factor_gt 0.0671
_refine_ls_shift/su_max 0.000
_refine_ls_shift/su_mean 0.000
_refine_ls_structure_factor_coef Fsqd
_refine_ls_weighting_details 'w=1/[\s^2^(Fo^2^)+(0.0980P)^2^+0.0000P] where P=(Fo^2^+2Fc^2^)/3'
_refine_ls_weighting_scheme calc
_refine_ls_wR_factor_gt 0.1488
_refine_ls_wR_factor_ref 0.2114
_reflns_number_gt 2168
_reflns_number_total 6424
_reflns_threshold_expression >2sigma(I)
_cod_data_source_file ic050533esi20050407_095800.cif
_cod_data_source_block 257d
_cod_depositor_comments
;
The following automatic conversions were performed:
'_symmetry_cell_setting' value 'Monoclinic' changed to 'monoclinic'
according to '/home/saulius/struct/CIF-dictionaries/cif_core.dic'
dictionary named 'cif_core.dic' version 2.4.1 from
2010-06-29.

'_exptl_absorpt_correction_type' value 'Psi-scan' changed to
'psi-scan' according to
'/home/saulius/struct/CIF-dictionaries/cif_core.dic' dictionary named
'cif_core.dic' version 2.4.1 from 2010-06-29.

Automatic conversion script
Id: cif_fix_enum 1527 2010-12-29 10:47:43Z saulius 

The following automatic conversions were performed:

'_refine_ls_weighting_scheme' value 'calc
w=1/[\s^2^(Fo^2^)+(0.0980P)^2^+0.0000P] where P=(Fo^2^+2Fc^2^)/3' was
changed to 'calc'. New tag '_refine_ls_weighting_details' was
created. The value of the new tag was set to
'w=1/[\s^2^(Fo^2^)+(0.0980P)^2^+0.0000P] where P=(Fo^2^+2Fc^2^)/3'.

Automatic conversion script
Id: cif_fix_values 3143 2015-03-26 13:38:13Z robertas 
;
_cod_original_sg_symbol_H-M 'P 21/c'
_cod_database_code 4309431

loop_
_symmetry_equiv_pos_as_xyz
'x, y, z'
'-x, y+1/2, -z+1/2'
'-x, -y, -z'
'x, -y-1/2, z-1/2'

loop_
_atom_site_label
_atom_site_type_symbol
_atom_site_fract_x
_atom_site_fract_y
_atom_site_fract_z
_atom_site_U_iso_or_equiv
_atom_site_adp_type
_atom_site_occupancy
_atom_site_calc_flag
_atom_site_refinement_flags
_atom_site_disorder_assembly
_atom_site_disorder_group
Ru1 Ru 0.19311(5) 0.02077(8) 0.21296(4) 0.0715(5) Uani 1 d . . .
N1 N 0.3453(5) 0.0077(7) 0.2732(4) 0.074(4) Uani 1 d . . .
N2 N 0.2591(5) 0.0046(6) 0.1032(4) 0.062(4) Uani 1 d . . .
N3 N 0.2089(7) 0.1420(8) 0.2225(7) 0.085(4) Uani 1 d . . .
N4 N 0.1460(6) 0.0381(11) 0.3218(6) 0.071(5) Uani 1 d . . .
N5 N 0.1689(5) -0.0963(7) 0.2488(5) 0.064(4) Uani 1 d . . .
N6 N 0.0673(5) 0.0223(7) 0.1583(4) 0.085(4) Uani 1 d . . .
O1 O 0.4188(7) -0.1517(8) 0.1661(6) 0.108(4) Uani 1 d . . .
O2 O -0.0116(4) 0.0158(6) 0.1218(4) 0.105(4) Uani 1 d . . .
O3 O 0.9445(8) 0.2491(9) -0.0325(6) 0.140(5) Uani 1 d . . .
O4 O 0.8759(6) 0.1370(9) -0.0038(5) 0.174(6) Uani 1 d . . .
O5 O 1.0314(5) 0.1758(6) 0.0703(4) 0.106(4) Uani 1 d . . .
O6 O 1.0252(6) 0.1433(8) -0.0657(4) 0.136(5) Uani 1 d . . .
O7 O 0.9113(9) -0.0212(11) 0.2941(11) 0.230(8) Uani 1 d . . .
O8 O 0.8258(14) 0.0604(13) 0.3634(6) 0.289(11) Uani 1 d . . .
O9 O 0.7539(8) 0.0225(13) 0.2484(8) 0.275(11) Uani 1 d . . .
O10 O 0.8899(17) 0.0828(13) 0.2510(11) 0.274(10) Uani 1 d . . .
O11 O 0.3870(7) 0.2275(9) 0.3937(7) 0.180(6) Uani 1 d . . .
O12 O 0.2787(7) 0.2756(9) 0.4812(6) 0.159(5) Uani 1 d . . .
O13 O 0.3793(14) 0.1726(14) 0.5214(12) 0.287(12) Uani 1 d . . .
O14 O 0.4577(10) 0.2865(10) 0.5060(7) 0.203(7) Uani 1 d . . .
Cl1 Cl 0.9698(2) 0.1748(3) -0.00704(16) 0.0941(17) Uani 1 d . . .
Cl2 Cl 0.8387(2) 0.0333(4) 0.29284(17) 0.1066(17) Uani 1 d . . .
Cl3 Cl 0.3737(3) 0.2426(5) 0.4739(3) 0.140(2) Uani 1 d . . .
C1 C 0.3773(7) 0.0497(8) 0.3403(5) 0.069(5) Uani 1 d . . .
H1 H 0.3342 0.0882 0.3565 0.083 Uiso 1 calc R . .
C2 C 0.4738(8) 0.0366(10) 0.3860(6) 0.103(7) Uani 1 d . . .
H2 H 0.4930 0.0648 0.4333 0.123 Uiso 1 calc R . .
C3 C 0.5380(8) -0.0155(10) 0.3625(7) 0.108(6) Uani 1 d . . .
H3 H 0.6033 -0.0225 0.3918 0.129 Uiso 1 calc R . .
C4 C 0.5073(7) -0.0598(8) 0.2936(6) 0.075(5) Uani 1 d . . .
H4 H 0.5502 -0.0982 0.2773 0.091 Uiso 1 calc R . .
C5 C 0.4099(7) -0.0447(8) 0.2494(5) 0.070(5) Uani 1 d . . .
C6 C 0.3855(8) -0.0889(11) 0.1696(8) 0.074(5) Uani 1 d . . .
C7 C 0.3364(7) -0.0461(9) 0.0967(5) 0.084(6) Uani 1 d . . .
C8 C 0.3740(7) -0.0618(9) 0.0231(6) 0.083(5) Uani 1 d . . .
H8 H 0.4253 -0.0987 0.0195 0.100 Uiso 1 calc R . .
C9 C 0.3315(8) -0.0200(10) -0.0458(5) 0.104(6) Uani 1 d . . .
H9 H 0.3566 -0.0272 -0.0957 0.124 Uiso 1 calc R . .
C10 C 0.2547(8) 0.0301(9) -0.0393(6) 0.093(6) Uani 1 d . . .
H10 H 0.2246 0.0563 -0.0853 0.112 Uiso 1 calc R . .
C11 C 0.2194(7) 0.0434(9) 0.0356(5) 0.082(5) Uani 1 d . . .
H11 H 0.1673 0.0797 0.0392 0.098 Uiso 1 calc R . .
C12 C 0.2427(9) 0.1904(14) 0.1688(7) 0.093(7) Uani 1 d . . .
H12 H 0.2733 0.1716 0.1247 0.112 Uiso 1 calc R . .
C13 C 0.2317(12) 0.2698(14) 0.1795(11) 0.113(7) Uani 1 d . . .
H13 H 0.2551 0.3032 0.1416 0.136 Uiso 1 calc R . .
C14 C 0.1885(11) 0.2994(15) 0.2427(11) 0.139(9) Uani 1 d . . .
H14 H 0.1816 0.3523 0.2487 0.166 Uiso 1 calc R . .
C15 C 0.1548(11) 0.2492(15) 0.2980(10) 0.103(7) Uani 1 d . . .
H15 H 0.1243 0.2682 0.3421 0.124 Uiso 1 calc R . .
C16 C 0.1657(9) 0.1707(12) 0.2889(8) 0.067(5) Uani 1 d . . .
C17 C 0.1421(9) 0.1122(15) 0.3482(8) 0.087(6) Uani 1 d . . .
C18 C 0.1216(7) 0.1221(11) 0.4279(7) 0.098(6) Uani 1 d . . .
H18 H 0.1138 0.1713 0.4483 0.118 Uiso 1 calc R . .
C19 C 0.1129(10) 0.0587(14) 0.4774(7) 0.108(8) Uani 1 d . . .
H19 H 0.1038 0.0660 0.5318 0.130 Uiso 1 calc R . .
C20 C 0.1173(9) -0.0122(12) 0.4485(7) 0.106(7) Uani 1 d . . .
H20 H 0.1090 -0.0545 0.4816 0.127 Uiso 1 calc R . .
C21 C 0.1345(7) -0.0218(14) 0.3676(7) 0.080(5) Uani 1 d . . .
C22 C 0.1374(8) -0.0987(15) 0.3256(7) 0.091(7) Uani 1 d . . .
C23 C 0.1109(9) -0.1696(14) 0.3553(7) 0.092(6) Uani 1 d . . .
H23 H 0.0908 -0.1734 0.4073 0.110 Uiso 1 calc R . .
C24 C 0.1141(9) -0.2320(11) 0.3095(8) 0.096(6) Uani 1 d . . .
H24 H 0.0968 -0.2793 0.3305 0.115 Uiso 1 calc R . .
C25 C 0.1427(9) -0.2287(11) 0.2311(7) 0.081(5) Uani 1 d . . .
H25 H 0.1432 -0.2729 0.1996 0.097 Uiso 1 calc R . .
C26 C 0.1691(8) -0.1617(13) 0.2019(8) 0.090(6) Uani 1 d . . .
H26 H 0.1878 -0.1587 0.1494 0.108 Uiso 1 calc R . .
C111 C 0.3273(11) -0.2023(13) 0.5593(10) 0.178(10) Uani 1 d . . .
H01A H 0.2720 -0.2385 0.5451 0.214 Uiso 1 calc R . .
H01B H 0.3141 -0.1741 0.6070 0.214 Uiso 1 calc R . .
H01C H 0.3921 -0.2293 0.5704 0.214 Uiso 1 calc R . .
C222 C 0.3328(10) -0.1480(16) 0.4904(10) 0.130(9) Uani 1 d . . .
N111 N 0.3454(11) -0.1126(14) 0.4400(9) 0.168(9) Uani 1 d . . .
N222 N 0.4804(10) 0.4046(12) 0.6604(10) 0.126(7) Uani 1 d . . .
C333 C 0.575(2) 0.2834(14) 0.6988(13) 0.281(17) Uani 1 d . . .
H33A H 0.5582 0.2674 0.7512 0.337 Uiso 1 calc R . .
H33B H 0.6488 0.2925 0.7020 0.337 Uiso 1 calc R . .
H33C H 0.5558 0.2438 0.6594 0.337 Uiso 1 calc R . .
C444 C 0.5217(13) 0.3507(15) 0.6752(11) 0.101(8) Uani 1 d . . .

loop_
_atom_site_aniso_label
_atom_site_aniso_U_11
_atom_site_aniso_U_22
_atom_site_aniso_U_33
_atom_site_aniso_U_23
_atom_site_aniso_U_13
_atom_site_aniso_U_12
Ru1 0.0315(4) 0.1503(14) 0.0321(4) -0.0007(8) 0.0017(2) 0.0017(7)
N1 0.028(3) 0.156(13) 0.038(4) -0.010(6) 0.002(3) 0.003(6)
N2 0.037(4) 0.109(11) 0.040(4) -0.008(6) 0.006(3) -0.005(6)
N3 0.057(6) 0.110(14) 0.084(7) -0.043(9) -0.014(5) 0.014(7)
N4 0.031(4) 0.143(16) 0.039(6) 0.006(9) 0.003(4) -0.010(8)
N5 0.040(4) 0.117(12) 0.033(4) 0.021(7) -0.001(3) 0.001(6)
N6 0.036(4) 0.181(13) 0.040(4) 0.008(7) 0.008(3) 0.009(7)
O1 0.094(7) 0.149(13) 0.077(6) -0.004(8) -0.007(5) 0.032(8)
O2 0.039(3) 0.193(12) 0.076(4) 0.002(7) -0.014(3) 0.003(6)
O3 0.128(8) 0.201(16) 0.085(7) -0.017(9) -0.007(6) 0.030(10)
O4 0.083(6) 0.318(19) 0.110(7) 0.065(9) -0.032(5) -0.085(9)
O5 0.069(4) 0.185(11) 0.059(4) -0.009(6) -0.010(3) 0.010(6)
O6 0.120(7) 0.222(14) 0.065(5) -0.016(7) 0.006(5) 0.061(8)
O7 0.078(7) 0.27(2) 0.33(2) 0.007(18) -0.025(9) -0.002(12)
O8 0.37(2) 0.43(3) 0.069(6) 0.014(12) 0.051(10) 0.13(2)
O9 0.085(7) 0.51(3) 0.212(14) -0.050(17) -0.056(8) 0.027(14)
O10 0.36(3) 0.22(2) 0.280(19) 0.008(18) 0.175(19) 0.00(2)
O11 0.119(7) 0.30(2) 0.116(8) -0.031(11) 0.010(6) 0.008(10)
O12 0.104(7) 0.254(17) 0.118(7) -0.032(9) 0.004(6) 0.029(9)
O13 0.253(19) 0.31(3) 0.32(2) 0.10(2) 0.126(17) 0.16(2)
O14 0.145(9) 0.29(2) 0.174(11) -0.052(13) -0.002(8) -0.075(12)
Cl1 0.0468(14) 0.187(6) 0.0473(15) 0.006(3) 0.0019(12) 0.009(3)
Cl2 0.0687(18) 0.191(5) 0.0594(16) -0.005(3) 0.0035(13) 0.008(3)
Cl3 0.064(2) 0.240(8) 0.112(3) -0.048(4) -0.008(2) 0.005(4)
C1 0.050(5) 0.109(15) 0.048(5) -0.001(8) 0.004(4) -0.002(7)
C2 0.053(6) 0.19(2) 0.058(6) 0.003(10) -0.006(5) -0.023(10)
C3 0.045(5) 0.20(2) 0.077(7) -0.021(11) -0.016(5) 0.003(10)
C4 0.048(5) 0.108(14) 0.067(6) -0.010(8) -0.009(5) 0.007(8)
C5 0.042(5) 0.125(15) 0.041(5) 0.012(8) 0.002(4) -0.011(8)
C6 0.039(5) 0.124(18) 0.062(7) -0.002(11) 0.013(5) 0.012(9)
C7 0.042(5) 0.165(18) 0.044(5) -0.002(9) -0.002(4) -0.014(8)
C8 0.054(5) 0.140(15) 0.058(6) 0.005(9) 0.013(5) 0.010(8)
C9 0.061(6) 0.21(2) 0.040(5) -0.010(10) 0.012(4) -0.001(11)
C10 0.058(6) 0.170(17) 0.051(5) 0.001(9) 0.005(5) -0.016(10)
C11 0.051(5) 0.160(17) 0.035(4) 0.009(8) 0.005(4) -0.011(8)
C12 0.052(6) 0.19(2) 0.039(6) 0.027(12) 0.009(5) 0.015(12)
C13 0.082(10) 0.14(2) 0.107(14) -0.009(15) -0.015(9) 0.036(13)
C14 0.095(11) 0.22(3) 0.100(11) -0.037(17) -0.011(9) 0.047(15)
C15 0.071(9) 0.15(2) 0.085(11) 0.001(15) -0.015(8) 0.024(13)
C16 0.055(6) 0.088(16) 0.054(8) 0.003(11) -0.005(5) 0.027(10)
C17 0.037(6) 0.16(2) 0.057(9) -0.009(13) -0.002(5) 0.001(10)
C18 0.050(6) 0.19(2) 0.056(7) -0.028(11) 0.013(5) 0.013(10)
C19 0.051(6) 0.23(3) 0.043(7) -0.017(12) 0.010(6) 0.005(12)
C20 0.054(6) 0.23(2) 0.038(7) -0.001(11) 0.009(5) -0.021(12)
C21 0.035(5) 0.161(17) 0.041(6) -0.008(12) -0.005(4) -0.018(9)
C22 0.043(6) 0.19(2) 0.037(7) 0.019(12) -0.012(5) -0.018(10)
C23 0.059(7) 0.17(2) 0.049(7) 0.012(12) 0.009(6) -0.010(11)
C24 0.090(8) 0.139(19) 0.058(8) 0.011(11) 0.002(7) -0.021(11)
C25 0.079(8) 0.094(17) 0.065(9) 0.009(10) -0.007(6) -0.012(10)
C26 0.059(7) 0.14(2) 0.067(8) -0.041(12) -0.010(6) -0.042(10)
C111 0.099(10) 0.28(3) 0.159(15) 0.082(19) 0.021(10) 0.014(15)
C222 0.042(6) 0.24(3) 0.105(12) -0.006(17) 0.003(8) -0.021(13)
N111 0.084(8) 0.28(3) 0.133(12) 0.047(16) -0.005(9) -0.010(12)
N222 0.090(10) 0.18(2) 0.107(10) -0.036(13) 0.027(8) 0.022(11)
C333 0.39(4) 0.16(3) 0.24(3) 0.03(2) -0.16(3) 0.11(3)
C444 0.080(11) 0.13(3) 0.085(9) -0.006(14) -0.006(8) 0.007(13)

loop_
_atom_type_symbol
_atom_type_description
_atom_type_scat_dispersion_real
_atom_type_scat_dispersion_imag
_atom_type_scat_source
C C 0.0033 0.0016 'International Tables Vol C Tables 4.2.6.8 and 6.1.1.4'
H H 0.0000 0.0000 'International Tables Vol C Tables 4.2.6.8 and 6.1.1.4'
Cl Cl 0.1484 0.1585 'International Tables Vol C Tables 4.2.6.8 and 6.1.1.4'
N N 0.0061 0.0033 'International Tables Vol C Tables 4.2.6.8 and 6.1.1.4'
O O 0.0106 0.0060 'International Tables Vol C Tables 4.2.6.8 and 6.1.1.4'
Ru Ru -1.2594 0.8363 'International Tables Vol C Tables 4.2.6.8 and 6.1.1.4'

loop_
_geom_angle_atom_site_label_1
_geom_angle_atom_site_label_2
_geom_angle_atom_site_label_3
_geom_angle
_geom_angle_site_symmetry_1
_geom_angle_site_symmetry_3
_geom_angle_publ_flag
N6 Ru1 N4 95.4(3) . . ?
N6 Ru1 N1 174.2(5) . . ?
N4 Ru1 N1 87.8(3) . . ?
N6 Ru1 N2 90.4(3) . . ?
N4 Ru1 N2 174.0(3) . . ?
N1 Ru1 N2 86.5(3) . . ?
N6 Ru1 N3 95.6(5) . . ?
N4 Ru1 N3 79.6(7) . . ?
N1 Ru1 N3 89.8(4) . . ?
N2 Ru1 N3 98.6(5) . . ?
N6 Ru1 N5 90.0(4) . . ?
N4 Ru1 N5 79.9(6) . . ?
N1 Ru1 N5 85.8(4) . . ?
N2 Ru1 N5 101.4(4) . . ?
N3 Ru1 N5 159.1(4) . . ?
C5 N1 C1 118.2(8) . . ?
C5 N1 Ru1 121.3(7) . . ?
C1 N1 Ru1 120.3(8) . . ?
C7 N2 C11 118.2(8) . . ?
C7 N2 Ru1 122.4(6) . . ?
C11 N2 Ru1 119.3(7) . . ?
C12 N3 C16 119.8(15) . . ?
C12 N3 Ru1 127.8(13) . . ?
C16 N3 Ru1 111.8(13) . . ?
C21 N4 C17 123.8(16) . . ?
C21 N4 Ru1 118.1(14) . . ?
C17 N4 Ru1 117.4(12) . . ?
C26 N5 C22 120.8(15) . . ?
C26 N5 Ru1 128.1(9) . . ?
C22 N5 Ru1 110.6(13) . . ?
O2 N6 Ru1 173.1(12) . . ?
O3 Cl1 O6 106.2(7) . . ?
O3 Cl1 O4 106.2(8) . . ?
O6 Cl1 O4 111.7(8) . . ?
O3 Cl1 O5 110.3(7) . . ?
O6 Cl1 O5 110.6(5) . . ?
O4 Cl1 O5 111.6(5) . . ?
O9 Cl2 O8 112.5(10) . . ?
O9 Cl2 O10 104.4(12) . . ?
O8 Cl2 O10 111.1(14) . . ?
O9 Cl2 O7 117.9(12) . . ?
O8 Cl2 O7 114.6(11) . . ?
O10 Cl2 O7 94.2(10) . . ?
O12 Cl3 O14 113.9(10) . . ?
O12 Cl3 O11 112.4(7) . . ?
O14 Cl3 O11 106.8(8) . . ?
O12 Cl3 O13 106.9(9) . . ?
O14 Cl3 O13 105.8(11) . . ?
O11 Cl3 O13 110.9(12) . . ?
N1 C1 C2 121.3(12) . . ?
N1 C1 H1 119.3 . . ?
C2 C1 H1 119.3 . . ?
C3 C2 C1 120.4(12) . . ?
C3 C2 H2 119.8 . . ?
C1 C2 H2 119.8 . . ?
C2 C3 C4 119.6(10) . . ?
C2 C3 H3 120.2 . . ?
C4 C3 H3 120.2 . . ?
C3 C4 C5 118.1(12) . . ?
C3 C4 H4 121.0 . . ?
C5 C4 H4 121.0 . . ?
N1 C5 C4 122.2(10) . . ?
N1 C5 C6 122.0(9) . . ?
C4 C5 C6 115.7(11) . . ?
O1 C6 C7 123.1(14) . . ?
O1 C6 C5 118.1(13) . . ?
C7 C6 C5 118.0(14) . . ?
N2 C7 C8 122.7(10) . . ?
N2 C7 C6 120.7(9) . . ?
C8 C7 C6 116.6(12) . . ?
C7 C8 C9 117.5(12) . . ?
C7 C8 H8 121.2 . . ?
C9 C8 H8 121.2 . . ?
C10 C9 C8 119.6(9) . . ?
C10 C9 H9 120.2 . . ?
C8 C9 H9 120.2 . . ?
C9 C10 C11 120.7(11) . . ?
C9 C10 H10 119.7 . . ?
C11 C10 H10 119.7 . . ?
N2 C11 C10 121.3(11) . . ?
N2 C11 H11 119.4 . . ?
C10 C11 H11 119.4 . . ?
N3 C12 C13 119.4(16) . . ?
N3 C12 H12 120.3 . . ?
C13 C12 H12 120.3 . . ?
C14 C13 C12 122(2) . . ?
C14 C13 H13 118.9 . . ?
C12 C13 H13 118.9 . . ?
C13 C14 C15 118(2) . . ?
C13 C14 H14 121.0 . . ?
C15 C14 H14 121.0 . . ?
C14 C15 C16 121(2) . . ?
C14 C15 H15 119.6 . . ?
C16 C15 H15 119.6 . . ?
N3 C16 C15 119.8(16) . . ?
N3 C16 C17 114.6(17) . . ?
C15 C16 C17 125.4(18) . . ?
N4 C17 C18 116.1(18) . . ?
N4 C17 C16 115.0(15) . . ?
C18 C17 C16 129(2) . . ?
C17 C18 C19 120.0(18) . . ?
C17 C18 H18 120.0 . . ?
C19 C18 H18 120.0 . . ?
C20 C19 C18 121.2(13) . . ?
C20 C19 H19 119.4 . . ?
C18 C19 H19 119.4 . . ?
C19 C20 C21 118.4(18) . . ?
C19 C20 H20 120.8 . . ?
C21 C20 H20 120.8 . . ?
N4 C21 C20 120(2) . . ?
N4 C21 C22 115.5(13) . . ?
C20 C21 C22 124.3(18) . . ?
N5 C22 C23 117.8(18) . . ?
N5 C22 C21 114.9(17) . . ?
C23 C22 C21 127.2(14) . . ?
C24 C23 C22 120.1(15) . . ?
C24 C23 H23 120.0 . . ?
C22 C23 H23 120.0 . . ?
C23 C24 C25 121.7(17) . . ?
C23 C24 H24 119.1 . . ?
C25 C24 H24 119.1 . . ?
C26 C25 C24 119.1(17) . . ?
C26 C25 H25 120.4 . . ?
C24 C25 H25 120.4 . . ?
C25 C26 N5 120.4(14) . . ?
C25 C26 H26 119.8 . . ?
N5 C26 H26 119.8 . . ?
C222 C111 H01A 109.5 . . ?
C222 C111 H01B 109.5 . . ?
H01A C111 H01B 109.5 . . ?
C222 C111 H01C 109.5 . . ?
H01A C111 H01C 109.5 . . ?
H01B C111 H01C 109.5 . . ?
N111 C222 C111 173(2) . . ?
C444 C333 H33A 109.5 . . ?
C444 C333 H33B 109.5 . . ?
H33A C333 H33B 109.5 . . ?
C444 C333 H33C 109.5 . . ?
H33A C333 H33C 109.5 . . ?
H33B C333 H33C 109.5 . . ?
N222 C444 C333 177(2) . . ?

loop_
_geom_bond_atom_site_label_1
_geom_bond_atom_site_label_2
_geom_bond_distance
_geom_bond_site_symmetry_2
_geom_bond_publ_flag
Ru1 N6 1.764(7) . ?
Ru1 N4 1.990(10) . ?
Ru1 N1 2.108(6) . ?
Ru1 N2 2.114(7) . ?
Ru1 N3 2.124(13) . ?
Ru1 N5 2.154(12) . ?
N1 C5 1.329(14) . ?
N1 C1 1.350(13) . ?
N2 C7 1.349(14) . ?
N2 C11 1.352(12) . ?
N3 C12 1.335(16) . ?
N3 C16 1.383(15) . ?
N4 C21 1.307(18) . ?
N4 C17 1.363(18) . ?
N5 C26 1.377(16) . ?
N5 C22 1.379(13) . ?
N6 O2 1.126(8) . ?
O1 C6 1.178(16) . ?
O3 Cl1 1.385(13) . ?
O4 Cl1 1.388(9) . ?
O5 Cl1 1.421(6) . ?
O6 Cl1 1.387(8) . ?
O7 Cl2 1.332(16) . ?
O8 Cl2 1.287(12) . ?
O9 Cl2 1.258(10) . ?
O10 Cl2 1.331(19) . ?
O11 Cl3 1.382(11) . ?
O12 Cl3 1.375(10) . ?
O13 Cl3 1.44(2) . ?
O14 Cl3 1.381(13) . ?
C1 C2 1.398(13) . ?
C1 H1 0.9300 . ?
C2 C3 1.319(19) . ?
C2 H2 0.9300 . ?
C3 C4 1.391(16) . ?
C3 H3 0.9300 . ?
C4 C5 1.402(12) . ?
C4 H4 0.9300 . ?
C5 C6 1.526(17) . ?
C6 C7 1.490(17) . ?
C7 C8 1.391(12) . ?
C8 C9 1.404(16) . ?
C8 H8 0.9300 . ?
C9 C10 1.336(17) . ?
C9 H9 0.9300 . ?
C10 C11 1.388(12) . ?
C10 H10 0.9300 . ?
C11 H11 0.9300 . ?
C12 C13 1.40(2) . ?
C12 H12 0.9300 . ?
C13 C14 1.346(19) . ?
C13 H13 0.9300 . ?
C14 C15 1.37(2) . ?
C14 H14 0.9300 . ?
C15 C16 1.38(2) . ?
C15 H15 0.9300 . ?
C16 C17 1.47(2) . ?
C17 C18 1.385(16) . ?
C18 C19 1.39(2) . ?
C18 H18 0.9300 . ?
C19 C20 1.33(2) . ?
C19 H19 0.9300 . ?
C20 C21 1.392(15) . ?
C20 H20 0.9300 . ?
C21 C22 1.51(2) . ?
C22 C23 1.38(2) . ?
C23 C24 1.33(2) . ?
C23 H23 0.9300 . ?
C24 C25 1.391(16) . ?
C24 H24 0.9300 . ?
C25 C26 1.321(18) . ?
C25 H25 0.9300 . ?
C26 H26 0.9300 . ?
C111 C222 1.49(2) . ?
C111 H01A 0.9600 . ?
C111 H01B 0.9600 . ?
C111 H01C 0.9600 . ?
C222 N111 1.06(2) . ?
N222 C444 1.09(2) . ?
C333 C444 1.39(2) . ?
C333 H33A 0.9600 . ?
C333 H33B 0.9600 . ?
C333 H33C 0.9600 . ?

loop_
_geom_torsion_atom_site_label_1
_geom_torsion_atom_site_label_2
_geom_torsion_atom_site_label_3
_geom_torsion_atom_site_label_4
_geom_torsion
_geom_torsion_site_symmetry_1
_geom_torsion_site_symmetry_2
_geom_torsion_site_symmetry_3
_geom_torsion_site_symmetry_4
_geom_torsion_publ_flag
N6 Ru1 N1 C5 17(4) . . . . ?
N4 Ru1 N1 C5 141.2(10) . . . . ?
N2 Ru1 N1 C5 -40.6(9) . . . . ?
N3 Ru1 N1 C5 -139.2(9) . . . . ?
N5 Ru1 N1 C5 61.1(9) . . . . ?
N6 Ru1 N1 C1 -159(3) . . . . ?
N4 Ru1 N1 C1 -35.0(10) . . . . ?
N2 Ru1 N1 C1 143.3(9) . . . . ?
N3 Ru1 N1 C1 44.6(10) . . . . ?
N5 Ru1 N1 C1 -115.0(9) . . . . ?
N6 Ru1 N2 C7 -136.6(10) . . . . ?
N4 Ru1 N2 C7 55(6) . . . . ?
N1 Ru1 N2 C7 38.5(9) . . . . ?
N3 Ru1 N2 C7 127.7(9) . . . . ?
N5 Ru1 N2 C7 -46.6(9) . . . . ?
N6 Ru1 N2 C11 39.9(10) . . . . ?
N4 Ru1 N2 C11 -128(6) . . . . ?
N1 Ru1 N2 C11 -145.1(9) . . . . ?
N3 Ru1 N2 C11 -55.9(9) . . . . ?
N5 Ru1 N2 C11 129.9(9) . . . . ?
N6 Ru1 N3 C12 -86.1(9) . . . . ?
N4 Ru1 N3 C12 179.3(9) . . . . ?
N1 Ru1 N3 C12 91.5(9) . . . . ?
N2 Ru1 N3 C12 5.1(9) . . . . ?
N5 Ru1 N3 C12 169.0(8) . . . . ?
N6 Ru1 N3 C16 85.5(7) . . . . ?
N4 Ru1 N3 C16 -9.1(7) . . . . ?
N1 Ru1 N3 C16 -96.9(7) . . . . ?
N2 Ru1 N3 C16 176.7(6) . . . . ?
N5 Ru1 N3 C16 -19.4(12) . . . . ?
N6 Ru1 N4 C21 96.6(8) . . . . ?
N1 Ru1 N4 C21 -78.6(8) . . . . ?
N2 Ru1 N4 C21 -95(6) . . . . ?
N3 Ru1 N4 C21 -168.7(8) . . . . ?
N5 Ru1 N4 C21 7.6(7) . . . . ?
N6 Ru1 N4 C17 -92.4(10) . . . . ?
N1 Ru1 N4 C17 92.4(9) . . . . ?
N2 Ru1 N4 C17 76(6) . . . . ?
N3 Ru1 N4 C17 2.3(9) . . . . ?
N5 Ru1 N4 C17 178.6(9) . . . . ?
N6 Ru1 N5 C26 74.5(8) . . . . ?
N4 Ru1 N5 C26 170.0(9) . . . . ?
N1 Ru1 N5 C26 -101.5(8) . . . . ?
N2 Ru1 N5 C26 -16.0(8) . . . . ?
N3 Ru1 N5 C26 -179.7(9) . . . . ?
N6 Ru1 N5 C22 -96.9(6) . . . . ?
N4 Ru1 N5 C22 -1.4(6) . . . . ?
N1 Ru1 N5 C22 87.1(6) . . . . ?
N2 Ru1 N5 C22 172.7(6) . . . . ?
N3 Ru1 N5 C22 8.9(11) . . . . ?
N4 Ru1 N6 O2 -113(6) . . . . ?
N1 Ru1 N6 O2 10(8) . . . . ?
N2 Ru1 N6 O2 68(6) . . . . ?
N3 Ru1 N6 O2 167(6) . . . . ?
N5 Ru1 N6 O2 -33(6) . . . . ?
C5 N1 C1 C2 -2.8(17) . . . . ?
Ru1 N1 C1 C2 173.4(9) . . . . ?
N1 C1 C2 C3 3(2) . . . . ?
C1 C2 C3 C4 -3(2) . . . . ?
C2 C3 C4 C5 3(2) . . . . ?
C1 N1 C5 C4 2.9(17) . . . . ?
Ru1 N1 C5 C4 -173.3(8) . . . . ?
C1 N1 C5 C6 -173.4(11) . . . . ?
Ru1 N1 C5 C6 10.4(15) . . . . ?
C3 C4 C5 N1 -2.9(18) . . . . ?
C3 C4 C5 C6 173.6(12) . . . . ?
N1 C5 C6 O1 -149.9(13) . . . . ?
C4 C5 C6 O1 33.5(17) . . . . ?
N1 C5 C6 C7 39.9(15) . . . . ?
C4 C5 C6 C7 -136.6(11) . . . . ?
C11 N2 C7 C8 -2.2(18) . . . . ?
Ru1 N2 C7 C8 174.3(9) . . . . ?
C11 N2 C7 C6 178.2(12) . . . . ?
Ru1 N2 C7 C6 -5.3(16) . . . . ?
O1 C6 C7 N2 148.0(14) . . . . ?
C5 C6 C7 N2 -42.4(15) . . . . ?
O1 C6 C7 C8 -31.6(19) . . . . ?
C5 C6 C7 C8 138.0(11) . . . . ?
N2 C7 C8 C9 2.8(19) . . . . ?
C6 C7 C8 C9 -177.7(13) . . . . ?
C7 C8 C9 C10 -3(2) . . . . ?
C8 C9 C10 C11 3(2) . . . . ?
C7 N2 C11 C10 1.8(17) . . . . ?
Ru1 N2 C11 C10 -174.8(9) . . . . ?
C9 C10 C11 N2 -2(2) . . . . ?
C16 N3 C12 C13 -1.4(17) . . . . ?
Ru1 N3 C12 C13 169.6(10) . . . . ?
N3 C12 C13 C14 0(2) . . . . ?
C12 C13 C14 C15 0(2) . . . . ?
C13 C14 C15 C16 0(2) . . . . ?
C12 N3 C16 C15 2.0(16) . . . . ?
Ru1 N3 C16 C15 -170.4(10) . . . . ?
C12 N3 C16 C17 -173.6(10) . . . . ?
Ru1 N3 C16 C17 14.0(11) . . . . ?
C14 C15 C16 N3 -1(2) . . . . ?
C14 C15 C16 C17 173.7(11) . . . . ?
C21 N4 C17 C18 -1.8(17) . . . . ?
Ru1 N4 C17 C18 -172.2(6) . . . . ?
C21 N4 C17 C16 175.1(8) . . . . ?
Ru1 N4 C17 C16 4.7(14) . . . . ?
N3 C16 C17 N4 -12.7(15) . . . . ?
C15 C16 C17 N4 172.0(12) . . . . ?
N3 C16 C17 C18 163.7(10) . . . . ?
C15 C16 C17 C18 -12(2) . . . . ?
N4 C17 C18 C19 3.9(17) . . . . ?
C16 C17 C18 C19 -172.5(12) . . . . ?
C17 C18 C19 C20 -4(2) . . . . ?
C18 C19 C20 C21 2(2) . . . . ?
C17 N4 C21 C20 -0.2(16) . . . . ?
Ru1 N4 C21 C20 170.2(8) . . . . ?
C17 N4 C21 C22 177.7(11) . . . . ?
Ru1 N4 C21 C22 -11.9(11) . . . . ?
C19 C20 C21 N4 0.1(18) . . . . ?
C19 C20 C21 C22 -177.6(12) . . . . ?
C26 N5 C22 C23 3.1(14) . . . . ?
Ru1 N5 C22 C23 175.2(8) . . . . ?
C26 N5 C22 C21 -176.1(9) . . . . ?
Ru1 N5 C22 C21 -3.9(10) . . . . ?
N4 C21 C22 N5 10.3(12) . . . . ?
C20 C21 C22 N5 -171.9(9) . . . . ?
N4 C21 C22 C23 -168.8(11) . . . . ?
C20 C21 C22 C23 9.1(17) . . . . ?
N5 C22 C23 C24 -1.5(17) . . . . ?
C21 C22 C23 C24 177.6(11) . . . . ?
C22 C23 C24 C25 -0.7(19) . . . . ?
C23 C24 C25 C26 1(2) . . . . ?
C24 C25 C26 N5 0.5(19) . . . . ?
C22 N5 C26 C25 -2.7(17) . . . . ?
Ru1 N5 C26 C25 -173.3(9) . . . . ?
